data_1512303
loop_
_publ_author_name
'Matano, Yoshihiro'
'Hayashi, Yukiko'
'Suda, Kayo'
'Kimura, Yoshifumi'
'Imahori, Hiroshi'

_publ_section_title
;
 Synthesis of 2-Alkenyl- and 2-Alkynyl-benzo[b]phospholes by Using
 Palladium-Catalyzed Cross-Coupling Reactions.
;
_journal_issue 17
_journal_name_full 'Organic letters'
_journal_page_first 4458
_journal_page_last 4461
_journal_paper_doi 10.1021/ol401994e
_journal_volume 15
_journal_year 2013
_chemical_formula_moiety 'C22 H16 Cl O P'
_chemical_formula_sum 'C22 H16 Cl O P'
_chemical_formula_weight 362.77
_chemical_name_systematic
; 
 ? 
;
_space_group_IT_number 14
_symmetry_cell_setting monoclinic
_symmetry_Int_Tables_number 14
_symmetry_space_group_name_Hall '-P 2yn'
_symmetry_space_group_name_H-M 'P 1 21/n 1'
_atom_sites_solution_hydrogens geom
_atom_sites_solution_primary direct
_atom_sites_solution_secondary difmap
_audit_creation_method SHELXL-97
_cell_angle_alpha 90.00
_cell_angle_beta 94.457(2)
_cell_angle_gamma 90.00
_cell_formula_units_Z 4
_cell_length_a 6.3504(2)
_cell_length_b 7.9511(3)
_cell_length_c 35.8818(12)
_cell_measurement_reflns_used 5503
_cell_measurement_temperature 143(2)
_cell_measurement_theta_max 27.52
_cell_measurement_theta_min 3.08
_cell_volume 1806.29(11)
_computing_cell_refinement 'CrystalClear (Rigaku/MSC Inc., 2006)'
_computing_data_collection 'CrystalClear (Rigaku/MSC Inc., 2006)'
_computing_data_reduction 'CrystalClear (Rigaku/MSC Inc., 2006)'
_computing_molecular_graphics 'CrystalStructure 4.0 (Rigaku, 2010)'
_computing_publication_material 'CrystalStructure 4.0 (Rigaku, 2010)'
_computing_structure_refinement 'SHELXL97 (Sheldrick, 2008)'
_computing_structure_solution 'Il Milione (Burla, et al., 2007)'
_diffrn_ambient_temperature 143(2)
_diffrn_detector_area_resol_mean 14.629
_diffrn_measured_fraction_theta_full 0.995
_diffrn_measured_fraction_theta_max 0.995
_diffrn_measurement_device_type 'Rigaku Saturn70'
_diffrn_measurement_method \w
_diffrn_radiation_monochromator graphite
_diffrn_radiation_source 'fine-focus sealed tube'
_diffrn_radiation_type MoK\a
_diffrn_radiation_wavelength 0.71070
_diffrn_reflns_av_R_equivalents 0.0235
_diffrn_reflns_av_sigmaI/netI 0.0279
_diffrn_reflns_limit_h_max 8
_diffrn_reflns_limit_h_min -8
_diffrn_reflns_limit_k_max 8
_diffrn_reflns_limit_k_min -10
_diffrn_reflns_limit_l_max 41
_diffrn_reflns_limit_l_min -46
_diffrn_reflns_number 14141
_diffrn_reflns_theta_full 27.50
_diffrn_reflns_theta_max 27.50
_diffrn_reflns_theta_min 3.08
_exptl_absorpt_coefficient_mu 0.306
_exptl_absorpt_correction_T_max 0.9700
_exptl_absorpt_correction_T_min 0.8873
_exptl_absorpt_correction_type multi-scan
_exptl_absorpt_process_details 'REQAB (Rigaku, 1998)'
_exptl_crystal_colour yellow
_exptl_crystal_density_diffrn 1.334
_exptl_crystal_density_method 'not measured'
_exptl_crystal_description platelet
_exptl_crystal_F_000 752
_exptl_crystal_size_max 0.40
_exptl_crystal_size_mid 0.15
_exptl_crystal_size_min 0.10
_refine_diff_density_max 0.438
_refine_diff_density_min -0.295
_refine_diff_density_rms 0.050
_refine_ls_extinction_method none
_refine_ls_goodness_of_fit_ref 1.058
_refine_ls_hydrogen_treatment constr
_refine_ls_matrix_type full
_refine_ls_number_parameters 226
_refine_ls_number_reflns 4142
_refine_ls_number_restraints 0
_refine_ls_restrained_S_all 1.058
_refine_ls_R_factor_all 0.0410
_refine_ls_R_factor_gt 0.0381
_refine_ls_shift/su_max 0.001
_refine_ls_shift/su_mean 0.000
_refine_ls_structure_factor_coef Fsqd
_refine_ls_weighting_details 'calc w=1/[\s^2^(Fo^2^)+(0.0450P)^2^+0.8000P] where P=(Fo^2^+2Fc^2^)/3'
_refine_ls_weighting_scheme calc
_refine_ls_wR_factor_gt 0.0956
_refine_ls_wR_factor_ref 0.0978
_reflns_number_gt 3841
_reflns_number_total 4142
_reflns_threshold_expression >2sigma(I)
_cod_data_source_file ol401994e_si_001.cif
_cod_data_source_block shelxl_2c
_cod_database_code 1512303

loop_
_symmetry_equiv_pos_as_xyz
'x, y, z'
'-x+1/2, y+1/2, -z+1/2'
'-x, -y, -z'
'x-1/2, -y-1/2, z-1/2'

loop_
_atom_site_label
_atom_site_type_symbol
_atom_site_fract_x
_atom_site_fract_y
_atom_site_fract_z
_atom_site_U_iso_or_equiv
_atom_site_adp_type
_atom_site_occupancy
_atom_site_symmetry_multiplicity
_atom_site_calc_flag
_atom_site_refinement_flags
Cl1 Cl 0.71929(8) 1.32330(7) 1.050182(13) 0.05611(16) Uani 1 1 d .
P1 P -0.08577(5) 1.02191(4) 0.834086(9) 0.02073(10) Uani 1 1 d .
O1 O -0.24831(15) 1.13360(13) 0.84836(3) 0.0278(2) Uani 1 1 d .
C1 C 0.18431(19) 1.09651(16) 0.83858(4) 0.0220(3) Uani 1 1 d .
C2 C 0.2573(2) 1.10873(17) 0.80421(4) 0.0259(3) Uani 1 1 d .
H2 H 0.3955 1.1481 0.8006 0.031 Uiso 1 1 calc R
C3 C 0.1094(2) 1.05721(18) 0.77289(4) 0.0263(3) Uani 1 1 d .
C4 C -0.0863(2) 1.00102(17) 0.78397(4) 0.0248(3) Uani 1 1 d .
C5 C -0.2431(2) 0.94463(19) 0.75800(4) 0.0312(3) Uani 1 1 d .
H5 H -0.3739 0.9050 0.7658 0.037 Uiso 1 1 calc R
C6 C -0.2053(3) 0.9471(2) 0.72019(4) 0.0380(4) Uani 1 1 d .
H6 H -0.3116 0.9100 0.7020 0.046 Uiso 1 1 calc R
C7 C -0.0134(3) 1.0035(2) 0.70914(4) 0.0396(4) Uani 1 1 d .
H7 H 0.0099 1.0049 0.6833 0.048 Uiso 1 1 calc R
C8 C 0.1457(3) 1.0580(2) 0.73511(4) 0.0351(3) Uani 1 1 d .
H8 H 0.2772 1.0953 0.7272 0.042 Uiso 1 1 calc R
C9 C 0.3017(2) 1.13880(16) 0.87335(4) 0.0234(3) Uani 1 1 d .
H9 H 0.4393 1.1840 0.8719 0.028 Uiso 1 1 calc R
C10 C 0.2340(2) 1.11994(17) 0.90761(4) 0.0249(3) Uani 1 1 d .
H10 H 0.0981 1.0723 0.9095 0.030 Uiso 1 1 calc R
C11 C 0.3558(2) 1.16796(17) 0.94229(4) 0.0259(3) Uani 1 1 d .
C12 C 0.5622(2) 1.2296(2) 0.94261(4) 0.0327(3) Uani 1 1 d .
H12 H 0.6282 1.2372 0.9198 0.039 Uiso 1 1 calc R
C13 C 0.6718(2) 1.2796(2) 0.97553(5) 0.0378(4) Uani 1 1 d .
H13 H 0.8109 1.3233 0.9753 0.045 Uiso 1 1 calc R
C14 C 0.5767(3) 1.2653(2) 1.00882(4) 0.0374(4) Uani 1 1 d .
C15 C 0.3747(3) 1.2032(2) 1.00976(4) 0.0403(4) Uani 1 1 d .
H15 H 0.3112 1.1938 1.0328 0.048 Uiso 1 1 calc R
C16 C 0.2652(2) 1.1546(2) 0.97646(4) 0.0340(3) Uani 1 1 d .
H16 H 0.1259 1.1115 0.9769 0.041 Uiso 1 1 calc R
C17 C -0.0857(2) 0.81521(16) 0.85414(4) 0.0226(3) Uani 1 1 d .
C18 C 0.0818(2) 0.70498(17) 0.85007(4) 0.0265(3) Uani 1 1 d .
H18 H 0.1976 0.7395 0.8366 0.032 Uiso 1 1 calc R
C19 C 0.0801(2) 0.54546(18) 0.86553(4) 0.0306(3) Uani 1 1 d .
H19 H 0.1943 0.4705 0.8627 0.037 Uiso 1 1 calc R
C20 C -0.0888(3) 0.49557(18) 0.88512(4) 0.0324(3) Uani 1 1 d .
H20 H -0.0906 0.3858 0.8956 0.039 Uiso 1 1 calc R
C21 C -0.2547(2) 0.60438(19) 0.88957(4) 0.0338(3) Uani 1 1 d .
H21 H -0.3696 0.5693 0.9032 0.041 Uiso 1 1 calc R
C22 C -0.2541(2) 0.76513(19) 0.87422(4) 0.0290(3) Uani 1 1 d .
H22 H -0.3677 0.8402 0.8774 0.035 Uiso 1 1 calc R

loop_
_atom_site_aniso_label
_atom_site_aniso_U_11
_atom_site_aniso_U_22
_atom_site_aniso_U_33
_atom_site_aniso_U_23
_atom_site_aniso_U_13
_atom_site_aniso_U_12
Cl1 0.0570(3) 0.0695(3) 0.0387(2) -0.0187(2) -0.0159(2) 0.0088(2)
P1 0.01937(16) 0.02126(18) 0.02179(17) 0.00066(12) 0.00315(12) 0.00004(12)
O1 0.0228(5) 0.0279(5) 0.0333(5) -0.0005(4) 0.0064(4) 0.0033(4)
C1 0.0199(6) 0.0201(6) 0.0264(6) 0.0016(5) 0.0039(5) 0.0009(5)
C2 0.0238(6) 0.0261(7) 0.0284(7) 0.0033(5) 0.0073(5) 0.0010(5)
C3 0.0307(7) 0.0254(7) 0.0234(6) 0.0030(5) 0.0045(5) 0.0051(5)
C4 0.0294(7) 0.0228(6) 0.0221(6) 0.0023(5) 0.0017(5) 0.0035(5)
C5 0.0356(7) 0.0275(7) 0.0294(7) -0.0010(6) -0.0034(6) 0.0023(6)
C6 0.0525(10) 0.0323(8) 0.0273(7) -0.0044(6) -0.0099(7) 0.0082(7)
C7 0.0568(10) 0.0406(9) 0.0217(7) 0.0018(6) 0.0041(7) 0.0135(8)
C8 0.0421(8) 0.0394(8) 0.0248(7) 0.0059(6) 0.0088(6) 0.0086(7)
C9 0.0202(6) 0.0219(6) 0.0282(7) 0.0003(5) 0.0035(5) 0.0003(5)
C10 0.0218(6) 0.0248(6) 0.0281(7) 0.0014(5) 0.0028(5) -0.0009(5)
C11 0.0264(6) 0.0245(7) 0.0268(7) 0.0007(5) 0.0020(5) 0.0010(5)
C12 0.0299(7) 0.0376(8) 0.0305(7) 0.0017(6) 0.0010(6) -0.0053(6)
C13 0.0323(7) 0.0398(9) 0.0400(9) -0.0011(7) -0.0058(6) -0.0041(6)
C14 0.0414(8) 0.0381(9) 0.0310(8) -0.0075(6) -0.0085(6) 0.0081(7)
C15 0.0434(9) 0.0505(10) 0.0271(7) -0.0046(7) 0.0034(6) 0.0071(7)
C16 0.0310(7) 0.0421(9) 0.0293(7) -0.0010(6) 0.0049(6) 0.0009(6)
C17 0.0251(6) 0.0227(6) 0.0201(6) -0.0004(5) 0.0016(5) -0.0031(5)
C18 0.0288(6) 0.0248(7) 0.0265(7) -0.0005(5) 0.0067(5) -0.0010(5)
C19 0.0363(8) 0.0233(7) 0.0325(7) -0.0011(6) 0.0050(6) 0.0024(6)
C20 0.0431(8) 0.0232(7) 0.0311(7) 0.0032(6) 0.0037(6) -0.0062(6)
C21 0.0357(8) 0.0320(8) 0.0348(8) 0.0035(6) 0.0102(6) -0.0088(6)
C22 0.0277(7) 0.0286(7) 0.0314(7) 0.0008(6) 0.0072(5) -0.0017(5)

loop_
_atom_type_symbol
_atom_type_description
_atom_type_scat_dispersion_real
_atom_type_scat_dispersion_imag
_atom_type_scat_source
C C 0.0033 0.0016 'International Tables Vol C Tables 4.2.6.8 and 6.1.1.4'
H H 0.0000 0.0000 'International Tables Vol C Tables 4.2.6.8 and 6.1.1.4'
Cl Cl 0.1484 0.1585 'International Tables Vol C Tables 4.2.6.8 and 6.1.1.4'
O O 0.0106 0.0060 'International Tables Vol C Tables 4.2.6.8 and 6.1.1.4'
P P 0.1023 0.0942 'International Tables Vol C Tables 4.2.6.8 and 6.1.1.4'

loop_
_geom_angle_atom_site_label_1
_geom_angle_atom_site_label_2
_geom_angle_atom_site_label_3
_geom_angle
O1 P1 C17 112.86(6)
O1 P1 C4 116.84(6)
C17 P1 C4 108.37(6)
O1 P1 C1 116.95(6)
C17 P1 C1 107.09(6)
C4 P1 C1 92.72(6)
C2 C1 C9 125.47(12)
C2 C1 P1 109.36(10)
C9 C1 P1 125.17(10)
C1 C2 C3 115.70(12)
C1 C2 H2 122.1
C3 C2 H2 122.1
C8 C3 C4 119.57(14)
C8 C3 C2 126.87(14)
C4 C3 C2 113.56(12)
C5 C4 C3 121.17(13)
C5 C4 P1 130.23(12)
C3 C4 P1 108.59(10)
C4 C5 C6 118.72(15)
C4 C5 H5 120.6
C6 C5 H5 120.6
C7 C6 C5 120.28(15)
C7 C6 H6 119.9
C5 C6 H6 119.9
C6 C7 C8 121.29(14)
C6 C7 H7 119.4
C8 C7 H7 119.4
C7 C8 C3 118.97(15)
C7 C8 H8 120.5
C3 C8 H8 120.5
C10 C9 C1 125.82(12)
C10 C9 H9 117.1
C1 C9 H9 117.1
C9 C10 C11 124.33(13)
C9 C10 H10 117.8
C11 C10 H10 117.8
C16 C11 C12 117.95(13)
C16 C11 C10 119.96(13)
C12 C11 C10 122.08(13)
C13 C12 C11 121.14(14)
C13 C12 H12 119.4
C11 C12 H12 119.4
C12 C13 C14 119.31(15)
C12 C13 H13 120.3
C14 C13 H13 120.3
C15 C14 C13 121.35(14)
C15 C14 Cl1 119.87(13)
C13 C14 Cl1 118.77(13)
C14 C15 C16 118.89(15)
C14 C15 H15 120.6
C16 C15 H15 120.6
C15 C16 C11 121.35(15)
C15 C16 H16 119.3
C11 C16 H16 119.3
C22 C17 C18 119.80(13)
C22 C17 P1 119.54(10)
C18 C17 P1 120.66(10)
C19 C18 C17 120.25(13)
C19 C18 H18 119.9
C17 C18 H18 119.9
C18 C19 C20 119.74(14)
C18 C19 H19 120.1
C20 C19 H19 120.1
C21 C20 C19 120.44(14)
C21 C20 H20 119.8
C19 C20 H20 119.8
C20 C21 C22 120.23(13)
C20 C21 H21 119.9
C22 C21 H21 119.9
C21 C22 C17 119.54(13)
C21 C22 H22 120.2
C17 C22 H22 120.2

loop_
_geom_bond_atom_site_label_1
_geom_bond_atom_site_label_2
_geom_bond_distance
Cl1 C14 1.7398(16)
P1 O1 1.4827(10)
P1 C17 1.7941(14)
P1 C4 1.8057(14)
P1 C1 1.8101(13)
C1 C2 1.3544(18)
C1 C9 1.4426(18)
C2 C3 1.466(2)
C2 H2 0.9500
C3 C8 1.3925(19)
C3 C4 1.407(2)
C4 C5 1.384(2)
C5 C6 1.396(2)
C5 H5 0.9500
C6 C7 1.385(3)
C6 H6 0.9500
C7 C8 1.390(2)
C7 H7 0.9500
C8 H8 0.9500
C9 C10 1.3420(19)
C9 H9 0.9500
C10 C11 1.4639(19)
C10 H10 0.9500
C11 C16 1.398(2)
C11 C12 1.399(2)
C12 C13 1.382(2)
C12 H12 0.9500
C13 C14 1.385(2)
C13 H13 0.9500
C14 C15 1.377(2)
C15 C16 1.390(2)
C15 H15 0.9500
C16 H16 0.9500
C17 C22 1.3930(18)
C17 C18 1.3950(19)
C18 C19 1.385(2)
C18 H18 0.9500
C19 C20 1.385(2)
C19 H19 0.9500
C20 C21 1.382(2)
C20 H20 0.9500
C21 C22 1.392(2)
C21 H21 0.9500
C22 H22 0.9500

loop_
_geom_torsion_atom_site_label_1
_geom_torsion_atom_site_label_2
_geom_torsion_atom_site_label_3
_geom_torsion_atom_site_label_4
_geom_torsion
O1 P1 C1 C2 -119.81(10)
C17 P1 C1 C2 112.44(10)
C4 P1 C1 C2 2.27(11)
O1 P1 C1 C9 59.27(13)
C17 P1 C1 C9 -68.48(12)
C4 P1 C1 C9 -178.64(12)
C9 C1 C2 C3 179.55(12)
P1 C1 C2 C3 -1.37(15)
C1 C2 C3 C8 179.91(14)
C1 C2 C3 C4 -0.65(18)
C8 C3 C4 C5 0.7(2)
C2 C3 C4 C5 -178.76(13)
C8 C3 C4 P1 -178.20(11)
C2 C3 C4 P1 2.31(15)
O1 P1 C4 C5 -59.22(15)
C17 P1 C4 C5 69.60(15)
C1 P1 C4 C5 178.61(14)
O1 P1 C4 C3 119.58(10)
C17 P1 C4 C3 -111.60(10)
C1 P1 C4 C3 -2.59(10)
C3 C4 C5 C6 -1.1(2)
P1 C4 C5 C6 177.53(11)
C4 C5 C6 C7 0.6(2)
C5 C6 C7 C8 0.3(2)
C6 C7 C8 C3 -0.7(2)
C4 C3 C8 C7 0.2(2)
C2 C3 C8 C7 179.61(14)
C2 C1 C9 C10 -176.81(14)
P1 C1 C9 C10 4.3(2)
C1 C9 C10 C11 -178.50(13)
C9 C10 C11 C16 175.32(14)
C9 C10 C11 C12 -3.9(2)
C16 C11 C12 C13 -1.5(2)
C10 C11 C12 C13 177.76(14)
C11 C12 C13 C14 1.3(2)
C12 C13 C14 C15 -0.4(3)
C12 C13 C14 Cl1 178.22(13)
C13 C14 C15 C16 -0.2(3)
Cl1 C14 C15 C16 -178.76(13)
C14 C15 C16 C11 -0.1(3)
C12 C11 C16 C15 1.0(2)
C10 C11 C16 C15 -178.33(15)
O1 P1 C17 C22 12.75(13)
C4 P1 C17 C22 -118.27(12)
C1 P1 C17 C22 142.85(11)
O1 P1 C17 C18 -166.74(11)
C4 P1 C17 C18 62.24(13)
C1 P1 C17 C18 -36.64(13)
C22 C17 C18 C19 0.8(2)
P1 C17 C18 C19 -179.75(11)
C17 C18 C19 C20 0.0(2)
C18 C19 C20 C21 -0.5(2)
C19 C20 C21 C22 0.3(2)
C20 C21 C22 C17 0.4(2)
C18 C17 C22 C21 -0.9(2)
P1 C17 C22 C21 179.59(11)
